data_2206651
loop_
_publ_author_name
'Sundar, T. V.'
'Parthasarathi, V.'
'Walfort, B.'
'Lang, H.'
'Piplani, P.'
'Malik, R.'

_publ_section_title
;
 <i>N</i>-[4-(Pyrrolidin-1-ylcarbonylmethoxy)phenyl]acetamide
;
_journal_coeditor_code CI6620
_journal_issue 9
_journal_name_full 'Acta Crystallographica Section E'
_journal_page_first o2868
_journal_page_last o2870
_journal_paper_doi 10.1107/S1600536805024979
_journal_volume 61
_journal_year 2005
_chemical_formula_iupac 'C14 H18 N2 O3'
_chemical_formula_moiety 'C14 H18 N2 O3'
_chemical_formula_sum 'C14 H18 N2 O3'
_chemical_formula_weight 262.30
_chemical_melting_point 447
_chemical_name_systematic
;
N-[4-(Pyrrolidin-1-ylcarbonylmethoxy)phenyl]acetamide
;
_space_group_IT_number 15
_symmetry_cell_setting monoclinic
_symmetry_space_group_name_Hall '-C 2yc'
_symmetry_space_group_name_H-M 'C 1 2/c 1'
_atom_sites_solution_hydrogens geom
_atom_sites_solution_primary direct
_atom_sites_solution_secondary difmap
_audit_creation_method SHELXL-97
_cell_angle_alpha 90.00
_cell_angle_beta 111.12(2)
_cell_angle_gamma 90.00
_cell_formula_units_Z 8
_cell_length_a 21.08(2)
_cell_length_b 10.927(11)
_cell_length_c 12.767(9)
_cell_measurement_reflns_used 745
_cell_measurement_temperature 298(2)
_cell_measurement_theta_max 28.33
_cell_measurement_theta_min 2.25
_cell_volume 2743(4)
_computing_cell_refinement 'SAINT (Bruker, 2000)'
_computing_data_collection 'SMART (Bruker, 2000)'
_computing_data_reduction SAINT
_computing_molecular_graphics 'ORTEP-3 (Farrugia, 1997) and PLATON (Spek, 2003)'
_computing_publication_material 'SHELXL97 and PARST (Nardelli, 1995)'
_computing_structure_refinement 'SHELXL97 (Sheldrick, 1997)'
_computing_structure_solution 'SHELXS97 (Sheldrick, 1997)'
_diffrn_ambient_temperature 298(2)
_diffrn_measured_fraction_theta_full 0.987
_diffrn_measured_fraction_theta_max 0.987
_diffrn_measurement_device_type 'Bruker SMART CCD 1K'
_diffrn_measurement_method \w
_diffrn_radiation_monochromator graphite
_diffrn_radiation_source 'fine-focus sealed tube'
_diffrn_radiation_type MoK\a
_diffrn_radiation_wavelength 0.71073
_diffrn_reflns_av_R_equivalents 0.0606
_diffrn_reflns_av_sigmaI/netI 0.0493
_diffrn_reflns_limit_h_max 24
_diffrn_reflns_limit_h_min -26
_diffrn_reflns_limit_k_max 13
_diffrn_reflns_limit_k_min -13
_diffrn_reflns_limit_l_max 16
_diffrn_reflns_limit_l_min -16
_diffrn_reflns_number 14787
_diffrn_reflns_theta_full 26.45
_diffrn_reflns_theta_max 26.45
_diffrn_reflns_theta_min 2.07
_diffrn_standards_decay_% 0
_diffrn_standards_number 0
_exptl_absorpt_coefficient_mu 0.090
_exptl_absorpt_correction_T_max 0.99999
_exptl_absorpt_correction_T_min 0.96464
_exptl_absorpt_correction_type multi-scan
_exptl_absorpt_process_details '(SADABS; Sheldrick, 1996)'
_exptl_crystal_colour colourless
_exptl_crystal_density_diffrn 1.270
_exptl_crystal_density_method 'not measured'
_exptl_crystal_description Block
_exptl_crystal_F_000 1120
_exptl_crystal_size_max 0.4
_exptl_crystal_size_mid 0.2
_exptl_crystal_size_min 0.1
_refine_diff_density_max 0.284
_refine_diff_density_min -0.206
_refine_ls_extinction_method none
_refine_ls_goodness_of_fit_ref 1.037
_refine_ls_hydrogen_treatment mixed
_refine_ls_matrix_type full
_refine_ls_number_parameters 187
_refine_ls_number_reflns 2787
_refine_ls_number_restraints 0
_refine_ls_restrained_S_all 1.037
_refine_ls_R_factor_all 0.0932
_refine_ls_R_factor_gt 0.0588
_refine_ls_shift/su_max 0.001
_refine_ls_shift/su_mean 0.000
_refine_ls_structure_factor_coef Fsqd
_refine_ls_weighting_details 'calc w = 1/[\s^2^(Fo^2^)+(0.1129P)^2^+0.0652] where P = (Fo^2^+2Fc^2^)/3'
_refine_ls_weighting_scheme calc
_refine_ls_wR_factor_gt 0.1582
_refine_ls_wR_factor_ref 0.1825
_reflns_number_gt 1837
_reflns_number_total 2787
_reflns_threshold_expression I>2\s(I)
_cod_data_source_file ci6620.cif
_cod_data_source_block I
_cod_original_sg_symbol_H-M 'C 2/c'
_cod_database_code 2206651

loop_
_symmetry_equiv_pos_as_xyz
'x, y, z'
'-x, y, -z+1/2'
'x+1/2, y+1/2, z'
'-x+1/2, y+1/2, -z+1/2'
'-x, -y, -z'
'x, -y, z-1/2'
'-x+1/2, -y+1/2, -z'
'x+1/2, -y+1/2, z-1/2'

loop_
_atom_site_label
_atom_site_fract_x
_atom_site_fract_y
_atom_site_fract_z
_atom_site_U_iso_or_equiv
_atom_site_adp_type
_atom_site_calc_flag
_atom_site_refinement_flags
_atom_site_occupancy
_atom_site_disorder_assembly
_atom_site_disorder_group
_atom_site_type_symbol
N1 0.12634(9) 1.22874(16) 0.16236(15) 0.0483(5) Uani d . 1 . . N
H1 0.1206(12) 1.213(2) 0.225(2) 0.065(7) Uiso d . 1 . . H
N2 0.39361(9) 0.72766(15) -0.04710(14) 0.0489(5) Uani d . 1 A . N
O1 0.30451(8) 0.86981(14) 0.11528(12) 0.0606(5) Uani d . 1 . . O
O2 0.38889(8) 0.68802(14) 0.12343(12) 0.0609(5) Uani d . 1 . . O
O3 0.10220(9) 1.36064(15) 0.01383(14) 0.0750(6) Uani d . 1 . . O
C1 0.17405(10) 1.14630(17) 0.14558(16) 0.0418(5) Uani d . 1 . . C
C2 0.19523(11) 1.1487(2) 0.05328(17) 0.0517(6) Uani d . 1 . . C
H2 0.1799 1.2103 -0.0002 0.062 Uiso calc R 1 . . H
C3 0.23930(11) 1.05894(19) 0.04153(17) 0.0531(6) Uani d . 1 . . C
H3 0.2531 1.0615 -0.0199 0.064 Uiso calc R 1 . . H
C4 0.26287(10) 0.96604(19) 0.11996(16) 0.0465(5) Uani d . 1 . . C
C5 0.24302(10) 0.96529(19) 0.21399(17) 0.0486(6) Uani d . 1 . . C
H5 0.2592 0.9049 0.2685 0.058 Uiso calc R 1 . . H
C6 0.19944(10) 1.05437(19) 0.22529(16) 0.0461(5) Uani d . 1 . . C
H6 0.1867 1.0529 0.2879 0.055 Uiso calc R 1 . . H
C7 0.32446(12) 0.86173(19) 0.01997(18) 0.0523(6) Uani d . 1 . . C
H7A 0.3481 0.9357 0.0130 0.063 Uiso calc R 1 . . H
H7B 0.2848 0.8518 -0.0480 0.063 Uiso calc R 1 . . H
C8 0.37137(10) 0.75118(18) 0.03700(17) 0.0463(5) Uani d . 1 . . C
C9 0.37673(13) 0.7968(2) -0.15273(19) 0.0634(7) Uani d . 1 . . C
H9A 0.3755 0.8841 -0.1399 0.076 Uiso calc PR 0.646(15) A 1 H
H9B 0.3333 0.7713 -0.2071 0.076 Uiso calc PR 0.646(15) A 1 H
H9C 0.3980 0.8769 -0.1395 0.076 Uiso calc PR 0.354(15) A 2 H
H9D 0.3279 0.8068 -0.1890 0.076 Uiso calc PR 0.354(15) A 2 H
C10 0.4358(5) 0.7633(7) -0.1924(6) 0.0694(19) Uani d P 0.646(15) A 1 C
H10A 0.4204 0.7625 -0.2737 0.083 Uiso calc PR 0.646(15) A 1 H
H10B 0.4728 0.8215 -0.1637 0.083 Uiso calc PR 0.646(15) A 1 H
C10' 0.4050(7) 0.7184(12) -0.2222(9) 0.060(3) Uani d P 0.354(15) A 2 C
H10C 0.3691 0.6692 -0.2742 0.072 Uiso calc PR 0.354(15) A 2 H
H10D 0.4243 0.7695 -0.2652 0.072 Uiso calc PR 0.354(15) A 2 H
C11 0.45816(15) 0.6381(2) -0.1457(2) 0.0783(8) Uani d . 1 . . C
H11A 0.5066 0.6282 -0.1282 0.094 Uiso calc PR 0.646(15) A 1 H
H11B 0.4344 0.5760 -0.2000 0.094 Uiso calc PR 0.646(15) A 1 H
H11C 0.5028 0.6742 -0.1285 0.094 Uiso calc PR 0.354(15) A 2 H
H11D 0.4576 0.5586 -0.1798 0.094 Uiso calc PR 0.354(15) A 2 H
C12 0.44137(12) 0.62584(19) -0.03952(19) 0.0540(6) Uani d . 1 A . C
H12A 0.4202 0.5475 -0.0375 0.065 Uiso calc R 1 . . H
H12B 0.4821 0.6336 0.0271 0.065 Uiso calc R 1 . . H
C13 0.09393(11) 1.3259(2) 0.10030(18) 0.0498(5) Uani d . 1 . . C
C14 0.04501(12) 1.3887(2) 0.1450(2) 0.0636(7) Uani d . 1 . . C
H14A 0.0149 1.4404 0.0878 0.095 Uiso calc R 1 . . H
H14B 0.0701 1.4374 0.2092 0.095 Uiso calc R 1 . . H
H14C 0.0190 1.3282 0.1665 0.095 Uiso calc R 1 . . H

loop_
_atom_site_aniso_label
_atom_site_aniso_U_11
_atom_site_aniso_U_22
_atom_site_aniso_U_33
_atom_site_aniso_U_12
_atom_site_aniso_U_13
_atom_site_aniso_U_23
N1 0.0597(11) 0.0589(11) 0.0349(10) 0.0045(9) 0.0271(9) 0.0017(8)
N2 0.0612(11) 0.0580(11) 0.0389(10) 0.0014(8) 0.0319(9) 0.0000(8)
O1 0.0808(11) 0.0744(11) 0.0447(9) 0.0191(8) 0.0443(8) 0.0092(7)
O2 0.0843(12) 0.0684(10) 0.0441(9) 0.0104(8) 0.0401(8) 0.0075(8)
O3 0.0934(13) 0.0851(12) 0.0614(11) 0.0164(10) 0.0460(10) 0.0239(9)
C1 0.0451(11) 0.0511(12) 0.0325(10) -0.0061(9) 0.0181(9) -0.0064(9)
C2 0.0679(15) 0.0577(13) 0.0387(12) 0.0033(11) 0.0301(11) 0.0049(9)
C3 0.0737(15) 0.0640(13) 0.0362(11) 0.0029(11) 0.0375(11) 0.0012(10)
C4 0.0531(12) 0.0581(12) 0.0354(11) 0.0011(10) 0.0246(10) -0.0027(9)
C5 0.0537(13) 0.0637(14) 0.0341(11) 0.0026(10) 0.0225(10) 0.0041(9)
C6 0.0516(12) 0.0644(13) 0.0300(10) -0.0033(10) 0.0243(9) -0.0027(9)
C7 0.0658(14) 0.0654(14) 0.0391(11) 0.0014(11) 0.0349(11) -0.0012(10)
C8 0.0549(13) 0.0545(12) 0.0383(11) -0.0072(10) 0.0276(10) -0.0053(9)
C9 0.0812(17) 0.0769(16) 0.0466(14) 0.0060(13) 0.0407(13) 0.0064(12)
C10 0.087(5) 0.088(4) 0.058(3) 0.005(3) 0.056(3) 0.004(3)
C10' 0.073(7) 0.075(6) 0.049(5) -0.013(5) 0.044(5) -0.001(4)
C11 0.094(2) 0.093(2) 0.0735(18) 0.0093(16) 0.0608(17) -0.0010(15)
C12 0.0615(14) 0.0589(13) 0.0491(13) 0.0008(11) 0.0292(11) -0.0057(10)
C13 0.0532(13) 0.0575(13) 0.0431(12) -0.0046(10) 0.0227(10) -0.0014(10)
C14 0.0659(15) 0.0682(15) 0.0636(15) 0.0093(12) 0.0315(13) 0.0061(12)

loop_
_atom_type_symbol
_atom_type_description
_atom_type_scat_dispersion_real
_atom_type_scat_dispersion_imag
_atom_type_scat_source
C C 0.0033 0.0016 'International Tables Vol C Tables 4.2.6.8 and 6.1.1.4'
H H 0.0000 0.0000 'International Tables Vol C Tables 4.2.6.8 and 6.1.1.4'
N N 0.0061 0.0033 'International Tables Vol C Tables 4.2.6.8 and 6.1.1.4'
O O 0.0106 0.0060 'International Tables Vol C Tables 4.2.6.8 and 6.1.1.4'

loop_
_geom_angle_atom_site_label_1
_geom_angle_atom_site_label_2
_geom_angle_atom_site_label_3
_geom_angle
C13 N1 C1 130.06(18)
C13 N1 H1 118.9(15)
C1 N1 H1 110.9(15)
C8 N2 C9 126.53(19)
C8 N2 C12 121.14(17)
C9 N2 C12 112.31(16)
C4 O1 C7 118.05(16)
C6 C1 C2 118.23(18)
C6 C1 N1 116.94(17)
C2 C1 N1 124.79(18)
C3 C2 C1 120.16(19)
C3 C2 H2 119.9
C1 C2 H2 119.9
C4 C3 C2 121.09(18)
C4 C3 H3 119.5
C2 C3 H3 119.5
O1 C4 C3 126.36(17)
O1 C4 C5 114.87(18)
C3 C4 C5 118.77(19)
C6 C5 C4 119.91(19)
C6 C5 H5 120.0
C4 C5 H5 120.0
C5 C6 C1 121.80(18)
C5 C6 H6 119.1
C1 C6 H6 119.1
O1 C7 C8 107.61(16)
O1 C7 H7A 110.2
C8 C7 H7A 110.2
O1 C7 H7B 110.2
C8 C7 H7B 110.2
H7A C7 H7B 108.5
O2 C8 N2 121.8(2)
O2 C8 C7 122.51(17)
N2 C8 C7 115.64(18)
N2 C9 C10' 103.4(4)
N2 C9 C10 102.7(3)
N2 C9 H9A 111.2
C10' C9 H9A 134.5
C10 C9 H9A 111.2
N2 C9 H9B 111.2
C10' C9 H9B 83.5
C10 C9 H9B 111.2
H9A C9 H9B 109.1
N2 C9 H9C 111.1
C10' C9 H9C 111.1
C10 C9 H9C 83.9
N2 C9 H9D 111.1
C10' C9 H9D 111.1
C10 C9 H9D 135.2
H9C C9 H9D 109.1
C11 C10 C9 105.1(4)
C11 C10 H10A 110.7
C9 C10 H10A 110.7
C11 C10 H10B 110.7
C9 C10 H10B 110.7
H10A C10 H10B 108.8
C11 C10' C9 108.4(7)
C11 C10' H10C 110.0
C9 C10' H10C 110.0
C11 C10' H10D 110.0
C9 C10' H10D 110.0
H10C C10' H10D 108.4
C10' C11 C12 106.0(4)
C10 C11 C12 107.0(3)
C10' C11 H11A 134.6
C10 C11 H11A 110.3
C12 C11 H11A 110.3
C10' C11 H11B 82.5
C10 C11 H11B 110.3
C12 C11 H11B 110.3
H11A C11 H11B 108.6
C10' C11 H11C 110.5
C10 C11 H11C 81.9
C12 C11 H11C 110.5
C10' C11 H11D 110.5
C10 C11 H11D 133.5
C12 C11 H11D 110.5
H11C C11 H11D 108.7
N2 C12 C11 104.25(18)
N2 C12 H12A 110.9
C11 C12 H12A 110.9
N2 C12 H12B 110.9
C11 C12 H12B 110.9
H12A C12 H12B 108.9
O3 C13 N1 124.0(2)
O3 C13 C14 122.1(2)
N1 C13 C14 113.84(19)
C13 C14 H14A 109.5
C13 C14 H14B 109.5
H14A C14 H14B 109.5
C13 C14 H14C 109.5
H14A C14 H14C 109.5
H14B C14 H14C 109.5

loop_
_geom_bond_atom_site_label_1
_geom_bond_atom_site_label_2
_geom_bond_distance
N1 C13 1.353(3)
N1 C1 1.423(3)
N1 H1 0.87(3)
N2 C8 1.342(2)
N2 C9 1.473(3)
N2 C12 1.480(3)
O1 C4 1.385(3)
O1 C7 1.426(2)
O2 C8 1.240(2)
O3 C13 1.238(3)
C1 C6 1.392(3)
C1 C2 1.403(3)
C2 C3 1.396(3)
C2 H2 0.93
C3 C4 1.386(3)
C3 H3 0.93
C4 C5 1.407(3)
C5 C6 1.381(3)
C5 H5 0.93
C6 H6 0.93
C7 C8 1.526(3)
C7 H7A 0.97
C7 H7B 0.97
C9 C10' 1.503(10)
C9 C10 1.548(6)
C9 H9A 0.97
C9 H9B 0.97
C9 H9C 0.97
C9 H9D 0.97
C10 C11 1.499(7)
C10 H10A 0.97
C10 H10B 0.97
C10' C11 1.480(11)
C10' H10C 0.97
C10' H10D 0.97
C11 C12 1.526(3)
C11 H11A 0.97
C11 H11B 0.97
C11 H11C 0.97
C11 H11D 0.97
C12 H12A 0.97
C12 H12B 0.97
C13 C14 1.512(3)
C14 H14A 0.96
C14 H14B 0.96
C14 H14C 0.96

loop_
_geom_hbond_atom_site_label_D
_geom_hbond_atom_site_label_H
_geom_hbond_atom_site_label_A
_geom_hbond_site_symmetry_A
_geom_hbond_distance_DH
_geom_hbond_distance_HA
_geom_hbond_distance_DA
_geom_hbond_angle_DHA
_geom_hbond_publ_flag
N1 H1 O2 4 0.87(3) 2.03(3) 2.900(3) 176(2) yes
C2 H2 O3 . 0.93 2.37 2.958(4) 121 yes
C7 H7A O3 7_575 0.97 2.54 3.501(4) 174 yes

loop_
_geom_torsion_atom_site_label_1
_geom_torsion_atom_site_label_2
_geom_torsion_atom_site_label_3
_geom_torsion_atom_site_label_4
_geom_torsion
_geom_torsion_publ_flag
C13 N1 C1 C6 179.5(2) yes
C13 N1 C1 C2 -2.7(3) yes
C6 C1 C2 C3 1.5(3) ?
N1 C1 C2 C3 -176.16(19) ?
C1 C2 C3 C4 0.1(3) ?
C7 O1 C4 C3 -1.7(3) y
C7 O1 C4 C5 177.50(18) ?
C2 C3 C4 O1 177.5(2) ?
C2 C3 C4 C5 -1.7(3) ?
O1 C4 C5 C6 -177.62(18) ?
C3 C4 C5 C6 1.6(3) ?
C4 C5 C6 C1 0.0(3) ?
C2 C1 C6 C5 -1.6(3) ?
N1 C1 C6 C5 176.28(18) ?
C4 O1 C7 C8 178.33(17) y
C9 N2 C8 O2 -179.4(2) ?
C12 N2 C8 O2 -1.1(3) ?
C9 N2 C8 C7 -0.6(3) ?
C12 N2 C8 C7 177.77(17) ?
O1 C7 C8 O2 -3.0(3) y
O1 C7 C8 N2 178.16(17) ?
C8 N2 C9 C10' -170.5(7) ?
C12 N2 C9 C10' 11.1(7) ?
C8 N2 C9 C10 158.6(5) ?
C12 N2 C9 C10 -19.8(5) ?
N2 C9 C10 C11 28.5(7) ?
C10' C9 C10 C11 -66.2(10) ?
N2 C9 C10' C11 -21.8(10) ?
C10 C9 C10' C11 70.5(12) ?
C9 C10' C11 C10 -72.1(10) ?
C9 C10' C11 C12 24.5(10) ?
C9 C10 C11 C10' 65.2(9) ?
C9 C10 C11 C12 -27.6(7) ?
C8 N2 C12 C11 -175.19(19) ?
C9 N2 C12 C11 3.4(2) ?
C10' C11 C12 N2 -16.8(7) ?
C10 C11 C12 N2 15.4(5) ?
C1 N1 C13 O3 -0.8(4) yes
C1 N1 C13 C14 178.30(19) ?
